data_2202500
loop_
_publ_author_name
'Li, Xiao-Fang'
'Feng, Ya-Qing'
'Chen, Hong-Liang'
'Shi, Da-Xin'

_publ_section_title
;Ethyl
 5''-(2,6-dichlorophenyl)-1'-methyl-4-(1-naphthyl)-2,3''-dioxo-2,3,2'',3''-tetrahydro-1<i>H</i>-indole-3-spiro-2'-pyrrolidine-3'-spiro-2''-thiazolo[3'',2''-<i>a</i>]pyrimidine-6''-carboxylate
 ethyl acetate hemisolvate
;
_journal_issue 11
_journal_name_full 'Acta Crystallographica Section E'
_journal_page_first o1618
_journal_page_last o1620
_journal_paper_doi 10.1107/S1600536803021548
_journal_volume 59
_journal_year 2003
_chemical_formula_iupac 'C37 H30 Cl2 N4 O4 S , 0.5C4 H8 O2'
_chemical_formula_moiety 'C37 H30 Cl2 N4 O4 S , 0.5C4 H8 O2'
_chemical_formula_sum 'C39 H34 Cl2 N4 O5 S'
_chemical_formula_weight 741.66
_chemical_name_systematic
;
Ethyl
5''-(2,6-dichlorophenyl)-1'-methyl-4-(1-naphthyl)-2,3''-dioxo-
2,3,2'',3''-tetrahydro-1H-indole-3-spiro-2'-pyrrolidine-3'-spiro-2''-
thiazolo[3'',2''-a]pyrimidine-6''-carboxylate ethyl acetate hemisolvate
;
_space_group_IT_number 14
_symmetry_cell_setting monoclinic
_symmetry_space_group_name_Hall '-P 2ybc'
_symmetry_space_group_name_H-M 'P 1 21/c 1'
_cell_angle_alpha 90
_cell_angle_beta 104.415(7)
_cell_angle_gamma 90
_cell_formula_units_Z 8
_cell_length_a 21.879(8)
_cell_length_b 31.062(12)
_cell_length_c 11.129(5)
_cell_measurement_reflns_used 990
_cell_measurement_temperature 293(2)
_cell_measurement_theta_max 21.60
_cell_measurement_theta_min 2.43
_cell_volume 7325(5)
_computing_cell_refinement SMART
_computing_data_collection 'SMART (Bruker, 1997)'
_computing_data_reduction 'SAINT (Bruker, 1997)'
_computing_molecular_graphics 'SHELXTL (Bruker, 1997)'
_computing_publication_material SHELXTL
_computing_structure_refinement 'SHELXL97 (Sheldrick, 1997) '
_computing_structure_solution 'SHELXS97 (Sheldrick, 1997)'
_diffrn_ambient_temperature 293(2)
_diffrn_measured_fraction_theta_full 0.991
_diffrn_measured_fraction_theta_max 0.991
_diffrn_measurement_device_type 'Bruker Model CCD area-detector'
_diffrn_measurement_method '\f and \w'
_diffrn_radiation_monochromator graphite
_diffrn_radiation_source 'fine-focus sealed tube'
_diffrn_radiation_type MoK\a
_diffrn_radiation_wavelength 0.71073
_diffrn_reflns_av_R_equivalents 0.072
_diffrn_reflns_av_sigmaI/netI 0.124
_diffrn_reflns_limit_h_max 27
_diffrn_reflns_limit_h_min -27
_diffrn_reflns_limit_k_max 38
_diffrn_reflns_limit_k_min -38
_diffrn_reflns_limit_l_max 4
_diffrn_reflns_limit_l_min -13
_diffrn_reflns_number 30794
_diffrn_reflns_theta_full 26.41
_diffrn_reflns_theta_max 26.41
_diffrn_reflns_theta_min 1.63
_diffrn_standards_decay_% 0
_diffrn_standards_interval_count 0
_diffrn_standards_number 0
_exptl_absorpt_coefficient_mu 0.284
_exptl_absorpt_correction_T_max 0.966
_exptl_absorpt_correction_T_min 0.940
_exptl_absorpt_correction_type multi-scan
_exptl_absorpt_process_details '(SADABS; Bruker, 1997)'
_exptl_crystal_colour colourless
_exptl_crystal_density_diffrn 1.345
_exptl_crystal_density_meas ?
_exptl_crystal_density_method 'not measured'
_exptl_crystal_description block
_exptl_crystal_F_000 3088
_exptl_crystal_size_max 0.36
_exptl_crystal_size_mid 0.18
_exptl_crystal_size_min 0.12
_refine_diff_density_max 0.29
_refine_diff_density_min -0.27
_refine_ls_extinction_method none
_refine_ls_goodness_of_fit_ref 0.984
_refine_ls_hydrogen_treatment constr
_refine_ls_matrix_type full
_refine_ls_number_parameters 1016
_refine_ls_number_reflns 14902
_refine_ls_number_restraints 390
_refine_ls_restrained_S_all 0.987
_refine_ls_R_factor_all 0.169
_refine_ls_R_factor_gt 0.067
_refine_ls_shift/su_max 0.001
_refine_ls_shift/su_mean 0.000
_refine_ls_structure_factor_coef Fsqd
_refine_ls_weighting_details 'calc w = 1/[\s^2^(Fo^2^)+(0.084P)^2^] where P=(Fo^2^+2Fc^2^)/3'
_refine_ls_weighting_scheme calc
_refine_ls_wR_factor_ref 0.170
_reflns_number_gt 6894
_reflns_number_total 14902
_reflns_threshold_expression I>2\s(I)
_cod_data_source_file ci6268.cif
_cod_data_source_block I
_cod_depositor_comments
;
The following automatic conversions were performed:
'_symmetry_cell_setting' value 'Monoclinic' changed to 'monoclinic'
according to '/home/saulius/struct/CIF-dictionaries/cif_core.dic'
dictionary named 'cif_core.dic' version 2.4.1 from 2010-06-29.

Automatic conversion script
Id: cif_fix_enum 1527 2010-12-29 10:47:43Z saulius 

The following automatic conversions were performed:

'_symmetry_cell_setting' value 'Monoclinic' changed to 'monoclinic'
according to /home/saulius/struct/CIF-dictionaries/cif_core.dic
dictionary named 'cif_core.dic' version 2.4.1 from 2010-06-29.

Automatic conversion script
Id: cif_fix_values 1715 2011-07-08 13:25:40Z adriana 

The following automatic conversions were performed:

'_exptl_crystal_density_meas' value 'not measured' was changed to '?'
- the value is perceived as not measured.

Automatic conversion script
Id: cif_fix_values 3008 2015-01-20 13:52:24Z robertas 
;
_cod_original_cell_volume 7326(5)
_cod_original_sg_symbol_H-M 'P 21/c'
_cod_database_code 2202500

loop_
_symmetry_equiv_pos_as_xyz
'x, y, z'
'-x, y+1/2, -z+1/2'
'-x, -y, -z'
'x, -y-1/2, z-1/2'

loop_
_atom_site_label
_atom_site_fract_x
_atom_site_fract_y
_atom_site_fract_z
_atom_site_U_iso_or_equiv
_atom_site_adp_type
_atom_site_calc_flag
_atom_site_refinement_flags
_atom_site_occupancy
_atom_site_disorder_assembly
_atom_site_disorder_group
_atom_site_type_symbol
S1 0.65438(5) 0.34046(3) -0.04690(11) 0.0520(3) Uani d . 1 . . S
S2 0.13920(5) 0.30159(3) 0.43153(10) 0.0467(3) Uani d . 1 . . S
Cl1 0.67504(6) 0.40231(4) 0.28678(11) 0.0754(4) Uani d . 1 . . Cl
Cl2 0.68147(6) 0.54855(4) 0.02064(11) 0.0683(3) Uani d . 1 . . Cl
Cl3 0.15377(5) 0.38782(4) 0.15980(11) 0.0680(4) Uani d . 1 . . Cl
Cl4 0.05108(6) 0.50352(3) 0.42064(12) 0.0664(3) Uani d . 1 . . Cl
N1 0.64126(13) 0.42104(10) -0.0031(3) 0.0379(8) Uani d . 1 . . N
N2 0.56565(15) 0.37400(12) 0.0447(3) 0.0531(9) Uani d . 1 . . N
N3 0.75584(14) 0.38430(10) -0.2677(3) 0.0431(8) Uani d . 1 . . N
N4 0.61484(17) 0.33372(12) -0.3807(4) 0.0658(11) Uani d . 1 . . N
H4 0.5933 0.3125 -0.4190 0.079 Uiso calc R 1 . . H
N5 0.08801(13) 0.37674(9) 0.3823(3) 0.0341(7) Uani d . 1 . . N
N6 0.05097(15) 0.32287(10) 0.2328(3) 0.0439(8) Uani d . 1 . . N
N7 0.19090(15) 0.34467(11) 0.7741(3) 0.0478(9) Uani d . 1 . . N
N8 0.08182(16) 0.26316(11) 0.6796(3) 0.0535(9) Uani d . 1 . . N
H8 0.0697 0.2368 0.6768 0.064 Uiso calc R 1 . . H
O1 0.72070(12) 0.45409(8) -0.0656(3) 0.0498(7) Uani d . 1 . . O
O2 0.48722(16) 0.48281(13) 0.1904(4) 0.1010(13) Uani d . 1 . . O
O3 0.56342(15) 0.52203(12) 0.1470(3) 0.0810(10) Uani d D 1 . . O
O4 0.69745(14) 0.29614(10) -0.2620(3) 0.0675(9) Uani d . 1 . . O
O5 0.13130(13) 0.41670(8) 0.5520(2) 0.0498(7) Uani d . 1 . . O
O6 -0.06308(16) 0.41990(11) 0.0056(3) 0.0907(12) Uani d . 1 . . O
O7 -0.02996(14) 0.46367(11) 0.1658(3) 0.0782(10) Uani d D 1 . . O
O8 0.18449(13) 0.25235(9) 0.6724(3) 0.0609(8) Uani d . 1 . . O
C1 0.70596(16) 0.37726(11) -0.1028(3) 0.0359(9) Uani d . 1 . . C
C2 0.69147(17) 0.42191(13) -0.0574(3) 0.0374(9) Uani d . 1 . . C
C3 0.61423(17) 0.38162(13) 0.0040(4) 0.0424(10) Uani d . 1 . . C
C4 0.53836(18) 0.40946(17) 0.0888(4) 0.0544(12) Uani d . 1 A . C
C5 0.56252(17) 0.44930(15) 0.0981(4) 0.0473(11) Uani d . 1 . . C
C6 0.62241(16) 0.45991(12) 0.0559(3) 0.0417(10) Uani d . 1 A . C
H6 0.6117 0.4824 -0.0075 0.050 Uiso calc R 1 . . H
C7 0.67689(17) 0.47634(12) 0.1593(4) 0.0408(10) Uani d . 1 . . C
C8 0.70137(19) 0.45374(13) 0.2674(4) 0.0502(11) Uani d . 1 A . C
C9 0.7491(2) 0.46957(15) 0.3626(4) 0.0664(13) Uani d . 1 . . C
H9 0.7635 0.4534 0.4344 0.080 Uiso calc R 1 A . H
C10 0.7749(2) 0.50858(15) 0.3520(5) 0.0675(13) Uani d . 1 A . C
H10 0.8068 0.5194 0.4164 0.081 Uiso calc R 1 . . H
C11 0.7535(2) 0.53199(14) 0.2455(5) 0.0587(12) Uani d . 1 . . C
H11 0.7716 0.5585 0.2366 0.070 Uiso calc R 1 A . H
C12 0.70532(19) 0.51623(12) 0.1516(4) 0.0464(10) Uani d . 1 A . C
C13 0.4795(2) 0.39674(18) 0.1272(5) 0.0832(16) Uani d . 1 . . C
H13A 0.4866 0.3997 0.2154 0.125 Uiso calc R 1 A . H
H13B 0.4692 0.3674 0.1039 0.125 Uiso calc R 1 . . H
H13C 0.4452 0.4151 0.0866 0.125 Uiso calc R 1 . . H
C14 0.5330(2) 0.48528(18) 0.1498(4) 0.0647(14) Uani d D 1 A . C
C15 0.5425(8) 0.5615(3) 0.1948(11) 0.074(5) Uani d PDU 0.622(16) A 1 C
H15A 0.4993 0.5590 0.2014 0.089 Uiso calc PR 0.622(16) A 1 H
H15B 0.5458 0.5859 0.1423 0.089 Uiso calc PR 0.622(16) A 1 H
C16 0.5880(5) 0.5659(5) 0.3221(10) 0.100(5) Uani d PDU 0.622(16) A 1 C
H16A 0.5775 0.5911 0.3627 0.149 Uiso calc PR 0.622(16) A 1 H
H16B 0.6304 0.5685 0.3129 0.149 Uiso calc PR 0.622(16) A 1 H
H16C 0.5850 0.5409 0.3710 0.149 Uiso calc PR 0.622(16) A 1 H
C15' 0.5469(14) 0.5537(5) 0.239(2) 0.074(7) Uani d PDU 0.378(16) A 2 C
H15C 0.5035 0.5632 0.2112 0.088 Uiso calc PR 0.378(16) A 2 H
H15D 0.5534 0.5409 0.3207 0.088 Uiso calc PR 0.378(16) A 2 H
C16' 0.5923(8) 0.5908(5) 0.240(2) 0.103(8) Uani d PDU 0.378(16) A 2 C
H16D 0.5861 0.6123 0.2979 0.154 Uiso calc PR 0.378(16) A 2 H
H16E 0.5847 0.6031 0.1588 0.154 Uiso calc PR 0.378(16) A 2 H
H16F 0.6349 0.5804 0.2650 0.154 Uiso calc PR 0.378(16) A 2 H
C17 0.69316(16) 0.37525(12) -0.2471(4) 0.0407(10) Uani d . 1 . . C
C18 0.80094(17) 0.36131(13) -0.1722(4) 0.0475(10) Uani d . 1 . . C
H18A 0.8433 0.3723 -0.1638 0.057 Uiso calc R 1 . . H
H18B 0.8004 0.3308 -0.1906 0.057 Uiso calc R 1 . . H
C19 0.77896(16) 0.36955(12) -0.0550(3) 0.0401(9) Uani d . 1 . . C
H19 0.7973 0.3972 -0.0222 0.048 Uiso calc R 1 . . H
C20 0.80050(18) 0.33715(13) 0.0481(4) 0.0483(11) Uani d . 1 . . C
C21 0.7926(2) 0.29409(15) 0.0232(5) 0.0668(13) Uani d . 1 . . C
H21 0.7727 0.2852 -0.0567 0.080 Uiso calc R 1 . . H
C22 0.8141(3) 0.26287(18) 0.1170(7) 0.0917(18) Uani d . 1 . . C
H22 0.8072 0.2338 0.0990 0.110 Uiso calc R 1 . . H
C23 0.8443(3) 0.2753(2) 0.2318(7) 0.099(2) Uani d . 1 . . C
H23 0.8585 0.2545 0.2924 0.118 Uiso calc R 1 . . H
C24 0.8553(2) 0.3192(2) 0.2630(5) 0.0768(15) Uani d . 1 . . C
C25 0.8900(3) 0.3332(3) 0.3823(6) 0.113(2) Uani d . 1 . . C
H25 0.9068 0.3128 0.4426 0.136 Uiso calc R 1 . . H
C26 0.8991(3) 0.3750(3) 0.4098(6) 0.122(3) Uani d . 1 . . C
H26 0.9225 0.3832 0.4882 0.147 Uiso calc R 1 . . H
C27 0.8739(3) 0.4060(2) 0.3219(5) 0.0940(18) Uani d . 1 . . C
H27 0.8797 0.4350 0.3420 0.113 Uiso calc R 1 . . H
C28 0.8409(2) 0.39431(17) 0.2071(4) 0.0650(13) Uani d . 1 . . C
H28 0.8239 0.4157 0.1500 0.078 Uiso calc R 1 . . H
C29 0.83126(19) 0.35057(17) 0.1705(4) 0.0561(12) Uani d . 1 . . C
C30 0.6695(2) 0.32947(14) -0.2937(4) 0.0515(11) Uani d . 1 . . C
C31 0.5973(2) 0.37675(17) -0.4012(4) 0.0610(12) Uani d . 1 . . C
C32 0.5465(2) 0.3931(2) -0.4866(5) 0.0840(17) Uani d . 1 . . C
H32 0.5167 0.3750 -0.5360 0.101 Uiso calc R 1 . . H
C33 0.5410(3) 0.4368(2) -0.4968(5) 0.0904(18) Uani d . 1 . . C
H33 0.5070 0.4486 -0.5549 0.108 Uiso calc R 1 . . H
C34 0.5840(3) 0.46346(19) -0.4243(5) 0.0844(16) Uani d . 1 . . C
H34 0.5789 0.4931 -0.4333 0.101 Uiso calc R 1 . . H
C35 0.6355(2) 0.44702(15) -0.3367(4) 0.0614(12) Uani d . 1 . . C
H35 0.6651 0.4653 -0.2874 0.074 Uiso calc R 1 . . H
C36 0.64146(18) 0.40282(13) -0.3248(4) 0.0450(10) Uani d . 1 . . C
C37 0.7616(2) 0.37538(15) -0.3929(4) 0.0600(12) Uani d . 1 . . C
H37A 0.8024 0.3844 -0.4006 0.090 Uiso calc R 1 . . H
H37B 0.7294 0.3908 -0.4516 0.090 Uiso calc R 1 . . H
H37C 0.7567 0.3450 -0.4090 0.090 Uiso calc R 1 . . H
C38 0.16070(16) 0.34129(11) 0.5552(3) 0.0363(9) Uani d . 1 . . C
C39 0.12599(17) 0.38260(12) 0.4999(4) 0.0367(9) Uani d . 1 . . C
C40 0.08654(16) 0.33532(11) 0.3351(4) 0.0354(9) Uani d . 1 . . C
C41 0.01041(17) 0.35303(13) 0.1594(4) 0.0434(10) Uani d . 1 B . C
C42 0.01094(16) 0.39489(12) 0.1892(4) 0.0398(9) Uani d . 1 . . C
C43 0.05455(16) 0.41257(11) 0.3071(3) 0.0357(9) Uani d . 1 B . C
H43 0.0281 0.4264 0.3551 0.043 Uiso calc R 1 . . H
C44 0.10128(16) 0.44660(12) 0.2835(3) 0.0386(9) Uani d . 1 . . C
C45 0.14453(17) 0.43882(13) 0.2137(4) 0.0451(10) Uani d . 1 B . C
C46 0.18306(19) 0.47092(17) 0.1864(4) 0.0620(13) Uani d . 1 . . C
H46 0.2115 0.4646 0.1391 0.074 Uiso calc R 1 B . H
C47 0.1792(2) 0.51155(17) 0.2288(5) 0.0693(15) Uani d . 1 B . C
H47 0.2046 0.5332 0.2098 0.083 Uiso calc R 1 . . H
C48 0.1379(2) 0.52064(14) 0.2995(4) 0.0621(13) Uani d . 1 . . C
H48 0.1354 0.5485 0.3288 0.074 Uiso calc R 1 B . H
C49 0.10023(18) 0.48874(12) 0.3272(4) 0.0463(10) Uani d . 1 B . C
C50 -0.0304(2) 0.33204(15) 0.0466(4) 0.0693(14) Uani d . 1 . . C
H50A -0.0521 0.3081 0.0712 0.104 Uiso calc R 1 B . H
H50B -0.0045 0.3221 -0.0060 0.104 Uiso calc R 1 . . H
H50C -0.0606 0.3525 0.0022 0.104 Uiso calc R 1 . . H
C51 -0.03108(19) 0.42613(15) 0.1082(5) 0.0555(12) Uani d D 1 B . C
C52 -0.0598(4) 0.5011(3) 0.0886(8) 0.081(3) Uani d PDU 0.741(11) B 1 C
H52A -0.0294 0.5241 0.0907 0.098 Uiso calc PR 0.741(11) B 1 H
H52B -0.0772 0.4926 0.0031 0.098 Uiso calc PR 0.741(11) B 1 H
C53 -0.1105(4) 0.5151(3) 0.1474(8) 0.112(4) Uani d PDU 0.741(11) B 1 C
H53A -0.1303 0.5406 0.1071 0.169 Uiso calc PR 0.741(11) B 1 H
H53B -0.0927 0.5210 0.2337 0.169 Uiso calc PR 0.741(11) B 1 H
H53C -0.1414 0.4926 0.1395 0.169 Uiso calc PR 0.741(11) B 1 H
C52' -0.0893(7) 0.4885(4) 0.109(3) 0.082(8) Uani d PDU 0.259(11) B 2 C
H52C -0.1211 0.4845 0.1549 0.098 Uiso calc PR 0.259(11) B 2 H
H52D -0.1066 0.4807 0.0228 0.098 Uiso calc PR 0.259(11) B 2 H
C53' -0.0638(11) 0.5340(4) 0.121(3) 0.090(9) Uani d PDU 0.259(11) B 2 C
H53D -0.0951 0.5532 0.0741 0.136 Uiso calc PR 0.259(11) B 2 H
H53E -0.0265 0.5353 0.0904 0.136 Uiso calc PR 0.259(11) B 2 H
H53F -0.0535 0.5424 0.2069 0.136 Uiso calc PR 0.259(11) B 2 H
C54 0.14163(17) 0.32614(11) 0.6749(4) 0.0387(9) Uani d . 1 . . C
C55 0.24971(19) 0.33834(15) 0.7381(4) 0.0572(12) Uani d . 1 . . C
H55A 0.2629 0.3085 0.7478 0.069 Uiso calc R 1 . . H
H55B 0.2830 0.3563 0.7872 0.069 Uiso calc R 1 . . H
C56 0.23340(17) 0.35168(13) 0.6021(4) 0.0441(10) Uani d . 1 . . C
H56 0.2375 0.3831 0.6007 0.053 Uiso calc R 1 . . H
C57 0.27573(18) 0.33390(15) 0.5269(4) 0.0563(12) Uani d . 1 . . C
C58 0.2897(2) 0.29106(17) 0.5310(5) 0.0764(15) Uani d . 1 . . C
H58 0.2728 0.2730 0.5813 0.092 Uiso calc R 1 . . H
C59 0.3289(3) 0.2736(2) 0.4609(7) 0.111(2) Uani d . 1 . . C
H59 0.3379 0.2443 0.4651 0.133 Uiso calc R 1 . . H
C60 0.3532(3) 0.2994(3) 0.3876(8) 0.129(3) Uani d . 1 . . C
H60 0.3783 0.2874 0.3398 0.155 Uiso calc R 1 . . H
C61 0.3419(2) 0.3434(3) 0.3817(6) 0.0923(18) Uani d . 1 . . C
C62 0.3690(3) 0.3708(3) 0.3070(7) 0.126(3) Uani d . 1 . . C
H62 0.3948 0.3590 0.2607 0.151 Uiso calc R 1 . . H
C63 0.3583(3) 0.4128(3) 0.3015(6) 0.118(3) Uani d . 1 . . C
H63 0.3779 0.4301 0.2538 0.142 Uiso calc R 1 . . H
C64 0.3181(2) 0.4314(2) 0.3665(6) 0.098(2) Uani d . 1 . . C
H64 0.3106 0.4609 0.3619 0.118 Uiso calc R 1 . . H
C65 0.2896(2) 0.40593(18) 0.4372(5) 0.0712(14) Uani d . 1 . . C
H65 0.2621 0.4183 0.4789 0.085 Uiso calc R 1 . . H
C66 0.30105(19) 0.36154(18) 0.4477(4) 0.0623(13) Uani d . 1 . . C
C67 0.1407(2) 0.27587(13) 0.6752(4) 0.0448(10) Uani d . 1 . . C
C68 0.04331(18) 0.29837(14) 0.6895(3) 0.0442(10) Uani d . 1 . . C
C69 -0.0165(2) 0.29679(17) 0.7063(4) 0.0620(13) Uani d . 1 . . C
H69 -0.0378 0.2709 0.7057 0.074 Uiso calc R 1 . . H
C70 -0.0436(2) 0.3357(2) 0.7242(4) 0.0735(15) Uani d . 1 . . C
H70 -0.0843 0.3360 0.7352 0.088 Uiso calc R 1 . . H
C71 -0.0120(2) 0.37365(18) 0.7260(4) 0.0667(13) Uani d . 1 . . C
H71 -0.0311 0.3992 0.7401 0.080 Uiso calc R 1 . . H
C72 0.0479(2) 0.37459(14) 0.7074(4) 0.0536(11) Uani d . 1 . . C
H72 0.0691 0.4006 0.7082 0.064 Uiso calc R 1 . . H
C73 0.07570(18) 0.33652(13) 0.6876(3) 0.0416(10) Uani d . 1 . . C
C74 0.1923(2) 0.32870(16) 0.8988(4) 0.0736(14) Uani d . 1 . . C
H74A 0.1510 0.3312 0.9133 0.110 Uiso calc R 1 . . H
H74B 0.2217 0.3454 0.9593 0.110 Uiso calc R 1 . . H
H74C 0.2052 0.2991 0.9053 0.110 Uiso calc R 1 . . H
O9 0.5397(7) 0.2130(4) 0.9101(11) 0.143(6) Uani d PDU 0.613(13) C 1 O
O10 0.5394(6) 0.2630(3) 0.7656(10) 0.131(4) Uani d PDU 0.613(13) C 1 O
C75 0.6154(8) 0.2046(4) 0.7903(18) 0.151(7) Uani d PDU 0.613(13) C 1 C
H75A 0.6252 0.1777 0.8331 0.227 Uiso calc PR 0.613(13) C 1 H
H75B 0.6507 0.2238 0.8153 0.227 Uiso calc PR 0.613(13) C 1 H
H75C 0.6067 0.1998 0.7024 0.227 Uiso calc PR 0.613(13) C 1 H
C76 0.5587(9) 0.2242(5) 0.8215(17) 0.161(8) Uani d PDU 0.613(13) C 1 C
C77 0.4885(11) 0.2818(6) 0.810(2) 0.211(9) Uani d PDU 0.613(13) C 1 C
H77A 0.5046 0.2930 0.8933 0.253 Uiso calc PR 0.613(13) C 1 H
H77B 0.4567 0.2602 0.8121 0.253 Uiso calc PR 0.613(13) C 1 H
C78 0.4596(8) 0.3184(6) 0.7210(19) 0.256(11) Uani d PDU 0.613(13) C 1 C
H78A 0.4255 0.3313 0.7481 0.385 Uiso calc PR 0.613(13) C 1 H
H78B 0.4441 0.3070 0.6389 0.385 Uiso calc PR 0.613(13) C 1 H
H78C 0.4913 0.3397 0.7204 0.385 Uiso calc PR 0.613(13) C 1 H
O9' 0.5510(13) 0.2322(11) 0.9189(19) 0.201(13) Uani d PDU 0.387(13) C 2 O
O10' 0.5425(9) 0.2435(6) 0.7154(15) 0.161(7) Uani d PDU 0.387(13) C 2 O
C75' 0.6419(9) 0.2157(7) 0.851(3) 0.157(12) Uani d PDU 0.387(13) C 2 C
H75D 0.6598 0.2104 0.9378 0.235 Uiso calc PR 0.387(13) C 2 H
H75E 0.6663 0.2372 0.8224 0.235 Uiso calc PR 0.387(13) C 2 H
H75F 0.6423 0.1895 0.8054 0.235 Uiso calc PR 0.387(13) C 2 H
C76' 0.5749(10) 0.2311(12) 0.8325(18) 0.137(9) Uani d PDU 0.387(13) C 2 C
C77' 0.4799(8) 0.2589(8) 0.710(2) 0.177(9) Uani d PDU 0.387(13) C 2 C
H77C 0.4546 0.2356 0.7303 0.212 Uiso calc PR 0.387(13) C 2 H
H77D 0.4601 0.2688 0.6269 0.212 Uiso calc PR 0.387(13) C 2 H
C78' 0.4833(13) 0.2961(9) 0.803(3) 0.184(13) Uani d PDU 0.387(13) C 2 C
H78D 0.4414 0.3062 0.7996 0.277 Uiso calc PR 0.387(13) C 2 H
H78E 0.5079 0.3192 0.7820 0.277 Uiso calc PR 0.387(13) C 2 H
H78F 0.5026 0.2861 0.8853 0.277 Uiso calc PRU 0.387(13) C 2 H

loop_
_atom_site_aniso_label
_atom_site_aniso_U_11
_atom_site_aniso_U_22
_atom_site_aniso_U_33
_atom_site_aniso_U_12
_atom_site_aniso_U_13
_atom_site_aniso_U_23
S1 0.0544(6) 0.0388(6) 0.0689(8) -0.0082(5) 0.0269(6) 0.0013(6)
S2 0.0629(6) 0.0311(5) 0.0429(6) 0.0073(5) 0.0070(5) -0.0045(5)
Cl1 0.0894(8) 0.0661(8) 0.0572(8) -0.0267(7) -0.0075(7) 0.0181(6)
Cl2 0.0889(8) 0.0469(7) 0.0691(8) 0.0070(6) 0.0197(7) 0.0111(6)
Cl3 0.0671(7) 0.0761(9) 0.0721(8) 0.0060(6) 0.0382(6) -0.0133(7)
Cl4 0.0842(8) 0.0429(6) 0.0788(9) 0.0070(6) 0.0330(7) -0.0100(6)
N1 0.0344(16) 0.041(2) 0.0416(19) 0.0000(15) 0.0152(15) -0.0011(15)
N2 0.0414(19) 0.065(3) 0.057(2) -0.0111(18) 0.0214(18) -0.0007(19)
N3 0.0423(18) 0.049(2) 0.041(2) 0.0048(16) 0.0155(16) 0.0013(16)
N4 0.062(2) 0.059(3) 0.066(3) -0.008(2) -0.004(2) -0.015(2)
N5 0.0440(17) 0.0243(17) 0.0358(18) 0.0030(14) 0.0133(15) 0.0005(14)
N6 0.0509(19) 0.0382(19) 0.039(2) 0.0048(16) 0.0042(17) -0.0077(16)
N7 0.050(2) 0.059(2) 0.034(2) -0.0004(17) 0.0089(17) -0.0011(17)
N8 0.060(2) 0.038(2) 0.063(2) -0.0056(19) 0.0165(19) 0.0140(18)
O1 0.0567(16) 0.0366(16) 0.0654(19) -0.0084(14) 0.0331(15) -0.0033(14)
O2 0.074(2) 0.135(4) 0.112(3) 0.008(2) 0.056(2) -0.029(3)
O3 0.073(2) 0.080(3) 0.098(3) 0.019(2) 0.036(2) -0.022(2)
O4 0.076(2) 0.0395(18) 0.085(2) 0.0036(17) 0.0147(18) -0.0077(17)
O5 0.0790(19) 0.0251(15) 0.0446(17) -0.0046(14) 0.0143(15) -0.0055(13)
O6 0.091(2) 0.086(3) 0.071(3) 0.011(2) -0.026(2) 0.015(2)
O7 0.071(2) 0.059(2) 0.093(3) 0.0301(18) -0.0028(19) 0.003(2)
O8 0.0633(18) 0.0411(17) 0.080(2) 0.0145(16) 0.0204(17) 0.0128(16)
C1 0.041(2) 0.033(2) 0.035(2) -0.0036(18) 0.0130(18) 0.0011(17)
C2 0.038(2) 0.038(2) 0.038(2) 0.0019(19) 0.0142(19) 0.0021(18)
C3 0.039(2) 0.047(3) 0.041(2) -0.007(2) 0.0085(19) 0.003(2)
C4 0.038(2) 0.081(4) 0.047(3) -0.006(2) 0.018(2) 0.004(3)
C5 0.037(2) 0.068(3) 0.039(2) 0.006(2) 0.0147(19) -0.004(2)
C6 0.041(2) 0.046(2) 0.040(2) 0.0076(19) 0.0145(19) 0.002(2)
C7 0.039(2) 0.043(2) 0.041(2) 0.0037(19) 0.0105(19) -0.003(2)
C8 0.053(2) 0.049(3) 0.044(3) -0.006(2) 0.005(2) -0.001(2)
C9 0.077(3) 0.055(3) 0.054(3) -0.010(3) -0.008(3) 0.005(2)
C10 0.070(3) 0.056(3) 0.065(3) -0.004(3) -0.005(3) -0.008(3)
C11 0.063(3) 0.041(3) 0.073(3) -0.003(2) 0.020(3) -0.010(3)
C12 0.053(2) 0.038(2) 0.049(3) 0.008(2) 0.014(2) -0.001(2)
C13 0.060(3) 0.109(4) 0.095(4) -0.009(3) 0.046(3) -0.002(3)
C14 0.048(3) 0.097(4) 0.050(3) 0.007(3) 0.014(2) -0.015(3)
C15 0.075(7) 0.092(10) 0.052(8) 0.026(7) 0.010(6) -0.011(6)
C16 0.110(8) 0.110(10) 0.070(7) 0.021(7) 0.005(7) -0.020(7)
C15' 0.089(13) 0.069(11) 0.063(16) 0.048(10) 0.019(13) -0.006(10)
C16' 0.122(14) 0.081(13) 0.104(16) 0.034(11) 0.025(12) -0.027(12)
C17 0.040(2) 0.034(2) 0.048(3) -0.0008(18) 0.012(2) -0.0024(19)
C18 0.042(2) 0.052(3) 0.052(3) 0.007(2) 0.017(2) 0.005(2)
C19 0.040(2) 0.038(2) 0.041(2) -0.0006(18) 0.0078(19) 0.0047(19)
C20 0.045(2) 0.045(3) 0.056(3) 0.001(2) 0.016(2) 0.011(2)
C21 0.064(3) 0.049(3) 0.083(4) 0.003(2) 0.011(3) 0.019(3)
C22 0.095(4) 0.061(4) 0.122(6) 0.008(3) 0.032(4) 0.043(4)
C23 0.098(4) 0.102(6) 0.101(5) 0.030(4) 0.033(4) 0.058(4)
C24 0.067(3) 0.102(5) 0.060(4) 0.017(3) 0.014(3) 0.034(3)
C25 0.117(5) 0.165(7) 0.049(4) 0.040(5) 0.004(4) 0.039(5)
C26 0.120(5) 0.180(8) 0.054(4) 0.016(6) -0.001(4) -0.006(5)
C27 0.090(4) 0.130(5) 0.059(4) 0.008(4) 0.013(3) -0.010(4)
C28 0.065(3) 0.084(4) 0.041(3) 0.008(3) 0.005(2) -0.004(3)
C29 0.046(2) 0.081(4) 0.042(3) 0.011(2) 0.012(2) 0.014(3)
C30 0.056(3) 0.046(3) 0.052(3) -0.002(2) 0.013(2) -0.008(2)
C31 0.046(3) 0.075(4) 0.057(3) 0.004(3) 0.002(2) -0.010(3)
C32 0.062(3) 0.102(5) 0.074(4) 0.009(3) -0.010(3) -0.014(3)
C33 0.070(4) 0.114(5) 0.074(4) 0.037(4) -0.007(3) 0.008(4)
C34 0.085(4) 0.080(4) 0.079(4) 0.031(3) 0.004(3) 0.012(3)
C35 0.060(3) 0.055(3) 0.064(3) 0.007(2) 0.006(2) 0.005(2)
C36 0.048(2) 0.045(3) 0.040(2) 0.012(2) 0.008(2) -0.001(2)
C37 0.071(3) 0.069(3) 0.046(3) 0.002(3) 0.026(2) -0.005(2)
C38 0.048(2) 0.029(2) 0.033(2) -0.0011(18) 0.0118(18) -0.0002(17)
C39 0.046(2) 0.032(2) 0.035(2) -0.0021(19) 0.0154(19) 0.0038(19)
C40 0.041(2) 0.029(2) 0.039(2) 0.0029(18) 0.0158(19) -0.0053(18)
C41 0.038(2) 0.050(3) 0.040(2) 0.006(2) 0.0071(19) -0.004(2)
C42 0.036(2) 0.039(2) 0.043(2) 0.0032(19) 0.0066(19) 0.0024(19)
C43 0.040(2) 0.031(2) 0.040(2) 0.0069(18) 0.0174(18) 0.0066(18)
C44 0.039(2) 0.038(2) 0.038(2) 0.0006(18) 0.0082(18) 0.0107(18)
C45 0.042(2) 0.053(3) 0.042(2) 0.005(2) 0.015(2) 0.007(2)
C46 0.049(3) 0.081(4) 0.060(3) 0.002(3) 0.021(2) 0.020(3)
C47 0.057(3) 0.067(4) 0.081(4) -0.008(3) 0.012(3) 0.033(3)
C48 0.064(3) 0.045(3) 0.071(3) -0.010(2) 0.005(3) 0.016(2)
C49 0.051(2) 0.033(2) 0.054(3) 0.003(2) 0.012(2) 0.010(2)
C50 0.067(3) 0.074(3) 0.056(3) -0.001(3) -0.008(2) -0.008(3)
C51 0.043(2) 0.057(3) 0.064(3) 0.006(2) 0.009(2) 0.009(3)
C52 0.061(5) 0.085(7) 0.099(6) 0.035(5) 0.021(5) 0.038(5)
C53 0.147(8) 0.077(7) 0.119(8) 0.038(7) 0.044(7) 0.006(5)
C52' 0.072(11) 0.074(10) 0.102(11) 0.028(8) 0.024(8) 0.015(8)
C53' 0.106(18) 0.031(12) 0.124(19) 0.004(12) 0.010(15) 0.006(12)
C54 0.045(2) 0.031(2) 0.040(2) 0.0021(18) 0.0115(19) 0.0050(18)
C55 0.050(2) 0.067(3) 0.051(3) -0.006(2) 0.004(2) -0.001(2)
C56 0.045(2) 0.037(2) 0.053(3) -0.0070(19) 0.017(2) -0.002(2)
C57 0.043(2) 0.063(3) 0.063(3) -0.004(2) 0.014(2) -0.010(3)
C58 0.064(3) 0.066(4) 0.109(5) -0.001(3) 0.040(3) -0.016(3)
C59 0.090(4) 0.090(5) 0.167(7) 0.013(4) 0.060(5) -0.024(5)
C60 0.112(5) 0.140(7) 0.167(8) 0.005(5) 0.094(5) -0.042(6)
C61 0.066(3) 0.130(6) 0.093(5) -0.010(4) 0.044(3) -0.010(4)
C62 0.102(5) 0.172(8) 0.131(7) -0.013(6) 0.082(5) -0.003(6)
C63 0.075(4) 0.195(9) 0.091(5) -0.014(5) 0.032(4) 0.049(6)
C64 0.070(3) 0.127(5) 0.101(5) -0.004(4) 0.030(4) 0.043(4)
C65 0.051(3) 0.088(4) 0.076(4) 0.000(3) 0.018(3) 0.026(3)
C66 0.040(2) 0.090(4) 0.060(3) -0.001(3) 0.020(2) -0.004(3)
C67 0.052(3) 0.037(2) 0.043(3) 0.001(2) 0.009(2) 0.007(2)
C68 0.049(2) 0.050(3) 0.034(2) 0.003(2) 0.012(2) 0.009(2)
C69 0.055(3) 0.077(4) 0.057(3) -0.011(3) 0.020(2) 0.015(3)
C70 0.061(3) 0.108(5) 0.060(3) 0.020(3) 0.030(3) 0.017(3)
C71 0.072(3) 0.074(4) 0.062(3) 0.024(3) 0.032(3) 0.004(3)
C72 0.069(3) 0.048(3) 0.050(3) 0.009(2) 0.027(2) 0.001(2)
C73 0.049(2) 0.042(2) 0.036(2) 0.004(2) 0.0159(19) 0.0081(19)
C74 0.085(3) 0.097(4) 0.036(3) 0.009(3) 0.010(3) 0.004(3)
O9 0.141(8) 0.143(12) 0.147(9) 0.019(7) 0.040(7) 0.108(8)
O10 0.166(8) 0.094(7) 0.120(8) -0.049(6) 0.011(6) 0.007(6)
C75 0.212(17) 0.056(9) 0.201(16) 0.008(11) 0.080(14) -0.040(9)
C76 0.169(13) 0.108(13) 0.165(15) -0.070(13) -0.032(12) 0.040(11)
C77 0.189(16) 0.182(17) 0.259(17) -0.060(14) 0.051(15) 0.034(15)
C78 0.223(18) 0.222(19) 0.28(2) 0.081(15) -0.021(16) 0.082(16)
O9' 0.22(2) 0.120(19) 0.24(2) 0.047(16) 0.01(2) 0.034(17)
O10' 0.192(13) 0.128(14) 0.146(13) -0.049(12) 0.010(12) 0.037(11)
C75' 0.20(2) 0.044(12) 0.25(3) -0.039(14) 0.09(2) 0.011(15)
C76' 0.152(16) 0.096(14) 0.130(16) -0.083(13) -0.027(14) 0.018(13)
C77' 0.169(16) 0.185(18) 0.175(18) -0.059(16) 0.040(15) 0.033(15)
C78' 0.110(16) 0.13(2) 0.30(3) 0.068(16) 0.021(18) 0.01(2)

loop_
_atom_type_symbol
_atom_type_description
_atom_type_scat_dispersion_real
_atom_type_scat_dispersion_imag
_atom_type_scat_source
C C 0.0033 0.0016 'International Tables Vol C Tables 4.2.6.8 and 6.1.1.4'
H H 0.0000 0.0000 'International Tables Vol C Tables 4.2.6.8 and 6.1.1.4'
N N 0.0061 0.0033 'International Tables Vol C Tables 4.2.6.8 and 6.1.1.4'
O O 0.0106 0.0060 'International Tables Vol C Tables 4.2.6.8 and 6.1.1.4'
S S 0.1246 0.1234 'International Tables Vol C Tables 4.2.6.8 and 6.1.1.4'
Cl Cl 0.1484 0.1585 'International Tables Vol C Tables 4.2.6.8 and 6.1.1.4'

loop_
_geom_angle_atom_site_label_1
_geom_angle_atom_site_label_2
_geom_angle_atom_site_label_3
_geom_angle
C3 S1 C1 93.23(18)
C40 S2 C38 93.79(17)
C3 N1 C2 116.4(3)
C3 N1 C6 122.1(3)
C2 N1 C6 121.2(3)
C3 N2 C4 116.4(4)
C18 N3 C37 113.8(3)
C18 N3 C17 106.4(3)
C37 N3 C17 114.7(3)
C30 N4 C31 111.8(4)
C30 N4 H4 124.1
C31 N4 H4 124.1
C39 N5 C40 115.7(3)
C39 N5 C43 122.5(3)
C40 N5 C43 121.6(3)
C40 N6 C41 118.4(3)
C55 N7 C54 106.1(3)
C55 N7 C74 113.8(3)
C54 N7 C74 114.9(3)
C67 N8 C68 111.7(3)
C67 N8 H8 124.2
C68 N8 H8 124.2
C14 O3 C15 120.8(8)
C14 O3 C15' 109.6(7)
C51 O7 C52 116.9(5)
C51 O7 C52' 109.7(8)
C2 C1 C17 112.1(3)
C2 C1 C19 107.6(3)
C17 C1 C19 104.4(3)
C2 C1 S1 105.0(2)
C17 C1 S1 111.0(2)
C19 C1 S1 116.9(2)
O1 C2 N1 123.1(3)
O1 C2 C1 124.6(3)
N1 C2 C1 112.2(3)
N2 C3 N1 126.5(4)
N2 C3 S1 121.1(3)
N1 C3 S1 112.4(3)
C5 C4 N2 124.0(3)
C5 C4 C13 124.7(4)
N2 C4 C13 111.3(4)
C4 C5 C14 121.8(4)
C4 C5 C6 121.7(4)
C14 C5 C6 116.5(4)
N1 C6 C7 110.9(3)
N1 C6 C5 108.3(3)
C7 C6 C5 114.0(3)
N1 C6 H6 107.8
C7 C6 H6 107.8
C5 C6 H6 107.8
C8 C7 C12 115.0(4)
C8 C7 C6 123.3(4)
C12 C7 C6 121.8(4)
C9 C8 C7 122.9(4)
C9 C8 Cl1 116.4(3)
C7 C8 Cl1 120.6(3)
C10 C9 C8 120.3(4)
C10 C9 H9 119.9
C8 C9 H9 119.9
C9 C10 C11 119.4(4)
C9 C10 H10 120.3
C11 C10 H10 120.3
C10 C11 C12 120.0(4)
C10 C11 H11 120.0
C12 C11 H11 120.0
C11 C12 C7 122.5(4)
C11 C12 Cl2 116.4(3)
C7 C12 Cl2 121.1(3)
C4 C13 H13A 109.5
C4 C13 H13B 109.5
H13A C13 H13B 109.5
C4 C13 H13C 109.5
H13A C13 H13C 109.5
H13B C13 H13C 109.5
O2 C14 O3 122.4(5)
O2 C14 C5 125.9(5)
O3 C14 C5 111.8(4)
O3 C15 C16 102.9(8)
O3 C15 H15A 111.2
C16 C15 H15A 111.2
O3 C15 H15B 111.2
C16 C15 H15B 111.2
H15A C15 H15B 109.1
C15 C16 H16A 109.5
C15 C16 H16B 109.5
H16A C16 H16B 109.5
C15 C16 H16C 109.5
H16A C16 H16C 109.5
H16B C16 H16C 109.5
C16' C15' O3 103.4(11)
C16' C15' H15C 111.1
O3 C15' H15C 111.1
C16' C15' H15D 111.1
O3 C15' H15D 111.1
H15C C15' H15D 109.0
C15' C16' H16D 109.5
C15' C16' H16E 109.5
H16D C16' H16E 109.5
C15' C16' H16F 109.5
H16D C16' H16F 109.5
H16E C16' H16F 109.5
N3 C17 C36 113.4(3)
N3 C17 C30 111.6(3)
C36 C17 C30 100.8(3)
N3 C17 C1 102.5(3)
C36 C17 C1 119.0(3)
C30 C17 C1 109.8(3)
N3 C18 C19 104.1(3)
N3 C18 H18A 110.9
C19 C18 H18A 110.9
N3 C18 H18B 110.9
C19 C18 H18B 110.9
H18A C18 H18B 109.0
C20 C19 C18 115.7(3)
C20 C19 C1 117.2(3)
C18 C19 C1 104.3(3)
C20 C19 H19 106.3
C18 C19 H19 106.3
C1 C19 H19 106.3
C21 C20 C29 119.1(4)
C21 C20 C19 119.8(4)
C29 C20 C19 121.0(4)
C20 C21 C22 121.2(5)
C20 C21 H21 119.4
C22 C21 H21 119.4
C23 C22 C21 119.9(6)
C23 C22 H22 120.0
C21 C22 H22 120.0
C22 C23 C24 121.7(5)
C22 C23 H23 119.1
C24 C23 H23 119.1
C23 C24 C29 118.3(5)
C23 C24 C25 122.8(6)
C29 C24 C25 118.9(6)
C26 C25 C24 121.6(6)
C26 C25 H25 119.2
C24 C25 H25 119.2
C25 C26 C27 120.1(7)
C25 C26 H26 119.9
C27 C26 H26 119.9
C28 C27 C26 120.4(7)
C28 C27 H27 119.8
C26 C27 H27 119.8
C27 C28 C29 122.3(5)
C27 C28 H28 118.9
C29 C28 H28 118.9
C28 C29 C24 116.6(5)
C28 C29 C20 123.8(4)
C24 C29 C20 119.7(5)
O4 C30 N4 126.0(4)
O4 C30 C17 125.6(4)
N4 C30 C17 108.2(4)
C32 C31 C36 122.3(5)
C32 C31 N4 127.7(5)
C36 C31 N4 109.9(4)
C33 C32 C31 117.7(5)
C33 C32 H32 121.1
C31 C32 H32 121.1
C34 C33 C32 121.6(5)
C34 C33 H33 119.2
C32 C33 H33 119.2
C33 C34 C35 120.8(5)
C33 C34 H34 119.6
C35 C34 H34 119.6
C36 C35 C34 118.2(5)
C36 C35 H35 120.9
C34 C35 H35 120.9
C31 C36 C35 119.3(4)
C31 C36 C17 109.3(4)
C35 C36 C17 131.2(4)
N3 C37 H37A 109.5
N3 C37 H37B 109.5
H37A C37 H37B 109.5
N3 C37 H37C 109.5
H37A C37 H37C 109.5
H37B C37 H37C 109.5
C39 C38 C54 112.4(3)
C39 C38 C56 108.5(3)
C54 C38 C56 103.9(3)
C39 C38 S2 104.7(2)
C54 C38 S2 111.5(2)
C56 C38 S2 116.0(2)
O5 C39 N5 122.6(3)
O5 C39 C38 124.4(3)
N5 C39 C38 113.0(3)
N6 C40 N5 125.0(3)
N6 C40 S2 122.7(3)
N5 C40 S2 112.3(3)
C42 C41 N6 122.5(3)
C42 C41 C50 126.6(4)
N6 C41 C50 110.8(4)
C41 C42 C51 121.3(4)
C41 C42 C43 121.9(3)
C51 C42 C43 116.8(4)
N5 C43 C42 109.5(3)
N5 C43 C44 111.0(3)
C42 C43 C44 113.7(3)
N5 C43 H43 107.4
C42 C43 H43 107.4
C44 C43 H43 107.4
C45 C44 C49 115.5(3)
C45 C44 C43 123.4(4)
C49 C44 C43 121.0(3)
C44 C45 C46 122.3(4)
C44 C45 Cl3 120.7(3)
C46 C45 Cl3 117.0(3)
C47 C46 C45 119.8(4)
C47 C46 H46 120.1
C45 C46 H46 120.1
C46 C47 C48 120.0(5)
C46 C47 H47 120.0
C48 C47 H47 120.0
C47 C48 C49 120.0(5)
C47 C48 H48 120.0
C49 C48 H48 120.0
C48 C49 C44 122.3(4)
C48 C49 Cl4 116.2(3)
C44 C49 Cl4 121.5(3)
C41 C50 H50A 109.5
C41 C50 H50B 109.5
H50A C50 H50B 109.5
C41 C50 H50C 109.5
H50A C50 H50C 109.5
H50B C50 H50C 109.5
O6 C51 O7 122.6(4)
O6 C51 C42 127.1(4)
O7 C51 C42 110.4(4)
C53 C52 O7 103.9(6)
C53 C52 H52A 111.0
O7 C52 H52A 111.0
C53 C52 H52B 111.0
O7 C52 H52B 111.0
H52A C52 H52B 109.0
C52 C53 H53A 109.5
C52 C53 H53B 109.5
H53A C53 H53B 109.5
C52 C53 H53C 109.5
H53A C53 H53C 109.5
H53B C53 H53C 109.5
O7 C52' C53' 100.4(11)
O7 C52' H52C 111.7
C53' C52' H52C 111.7
O7 C52' H52D 111.7
C53' C52' H52D 111.7
H52C C52' H52D 109.5
C52' C53' H53D 109.5
C52' C53' H53E 109.5
H53D C53' H53E 109.5
C52' C53' H53F 109.5
H53D C53' H53F 109.5
H53E C53' H53F 109.5
N7 C54 C73 112.8(3)
N7 C54 C67 113.7(3)
C73 C54 C67 101.5(3)
N7 C54 C38 102.8(3)
C73 C54 C38 118.4(3)
C67 C54 C38 108.0(3)
N7 C55 C56 103.4(3)
N7 C55 H55A 111.1
C56 C55 H55A 111.1
N7 C55 H55B 111.1
C56 C55 H55B 111.1
H55A C55 H55B 109.0
C57 C56 C55 115.5(3)
C57 C56 C38 116.8(3)
C55 C56 C38 103.9(3)
C57 C56 H56 106.6
C55 C56 H56 106.6
C38 C56 H56 106.6
C58 C57 C66 119.1(4)
C58 C57 C56 120.3(4)
C66 C57 C56 120.5(4)
C57 C58 C59 121.4(6)
C57 C58 H58 119.3
C59 C58 H58 119.3
C60 C59 C58 119.8(6)
C60 C59 H59 120.1
C58 C59 H59 120.1
C59 C60 C61 121.5(6)
C59 C60 H60 119.3
C61 C60 H60 119.3
C60 C61 C66 119.9(6)
C60 C61 C62 121.6(7)
C66 C61 C62 118.5(7)
C63 C62 C61 121.6(7)
C63 C62 H62 119.2
C61 C62 H62 119.2
C62 C63 C64 120.6(7)
C62 C63 H63 119.7
C64 C63 H63 119.7
C65 C64 C63 119.7(6)
C65 C64 H64 120.1
C63 C64 H64 120.1
C64 C65 C66 121.2(5)
C64 C65 H65 119.4
C66 C65 H65 119.4
C65 C66 C61 118.3(5)
C65 C66 C57 123.4(4)
C61 C66 C57 118.2(5)
O8 C67 N8 126.0(4)
O8 C67 C54 126.3(4)
N8 C67 C54 107.6(3)
C69 C68 C73 122.9(4)
C69 C68 N8 126.7(4)
C73 C68 N8 110.3(3)
C68 C69 C70 116.6(5)
C68 C69 H69 121.7
C70 C69 H69 121.7
C71 C70 C69 121.6(4)
C71 C70 H70 119.2
C69 C70 H70 119.2
C70 C71 C72 120.9(5)
C70 C71 H71 119.5
C72 C71 H71 119.5
C73 C72 C71 118.9(4)
C73 C72 H72 120.6
C71 C72 H72 120.6
C72 C73 C68 119.1(4)
C72 C73 C54 131.9(4)
C68 C73 C54 108.8(3)
N7 C74 H74A 109.5
N7 C74 H74B 109.5
H74A C74 H74B 109.5
N7 C74 H74C 109.5
H74A C74 H74C 109.5
H74B C74 H74C 109.5
C76 O10 C77 112.1(8)
C76 C75 H75A 109.5
C76 C75 H75B 109.5
H75A C75 H75B 109.5
C76 C75 H75C 109.5
H75A C75 H75C 109.5
H75B C75 H75C 109.5
O9 C76 O10 119.4(8)
O9 C76 C75 123.0(9)
O10 C76 C75 115.5(8)
O10 C77 C78 107.8(9)
O10 C77 H77A 110.1
C78 C77 H77A 110.1
O10 C77 H77B 110.1
C78 C77 H77B 110.1
H77A C77 H77B 108.5
C77 C78 H78A 109.5
C77 C78 H78B 109.5
H78A C78 H78B 109.5
C77 C78 H78C 109.5
H78A C78 H78C 109.5
H78B C78 H78C 109.5
C76' O10' C77' 113.0(9)
C76' C75' H75D 109.5
C76' C75' H75E 109.5
H75D C75' H75E 109.5
C76' C75' H75F 109.5
H75D C75' H75F 109.5
H75E C75' H75F 109.5
O9' C76' O10' 121.8(9)
O9' C76' C75' 120.0(9)
O10' C76' C75' 118.3(9)
O10' C77' C78' 109.6(9)
O10' C77' H77C 109.7
C78' C77' H77C 109.7
O10' C77' H77D 109.7
C78' C77' H77D 109.7
H77C C77' H77D 108.2
C77' C78' H78D 109.5
C77' C78' H78E 109.5
H78D C78' H78E 109.5
C77' C78' H78F 109.5
H78D C78' H78F 109.5
H78E C78' H78F 109.5

loop_
_geom_bond_atom_site_label_1
_geom_bond_atom_site_label_2
_geom_bond_site_symmetry_2
_geom_bond_distance
_geom_bond_publ_flag
S1 C3 . 1.725(4) ?
S1 C1 . 1.821(4) ?
S2 C40 . 1.721(4) ?
S2 C38 . 1.820(4) ?
Cl1 C8 . 1.730(4) ?
Cl2 C12 . 1.740(4) ?
Cl3 C45 . 1.724(4) ?
Cl4 C49 . 1.734(4) ?
N1 C3 . 1.371(5) ?
N1 C2 . 1.379(4) ?
N1 C6 . 1.481(5) ?
N2 C3 . 1.277(5) ?
N2 C4 . 1.399(5) ?
N3 C18 . 1.446(5) ?
N3 C37 . 1.457(5) ?
N3 C17 . 1.472(5) ?
N4 C30 . 1.345(5) ?
N4 C31 . 1.394(5) ?
N4 H4 . 0.86 ?
N5 C39 . 1.377(4) ?
N5 C40 . 1.387(4) ?
N5 C43 . 1.473(4) ?
N6 C40 . 1.269(4) ?
N6 C41 . 1.404(5) ?
N7 C55 . 1.453(5) ?
N7 C54 . 1.456(5) ?
N7 C74 . 1.467(5) ?
N8 C67 . 1.360(5) ?
N8 C68 . 1.402(5) ?
N8 H8 . 0.86 ?
O1 C2 . 1.202(4) ?
O2 C14 . 1.199(5) ?
O3 C14 . 1.326(6) ?
O3 C15 . 1.454(9) ?
O3 C15' . 1.527(12) ?
O4 C30 . 1.210(5) ?
O5 C39 . 1.199(4) ?
O6 C51 . 1.198(5) ?
O7 C51 . 1.328(5) ?
O7 C52 . 1.497(6) ?
O7 C52' . 1.507(12) ?
O8 C67 . 1.211(4) ?
C1 C2 . 1.536(5) ?
C1 C17 . 1.561(5) ?
C1 C19 . 1.571(5) ?
C4 C5 . 1.339(6) ?
C4 C13 . 1.507(6) ?
C5 C14 . 1.478(6) ?
C5 C6 . 1.534(5) ?
C6 C7 . 1.524(5) ?
C6 H6 . 0.98 ?
C7 C8 . 1.381(5) ?
C7 C12 . 1.399(5) ?
C8 C9 . 1.379(5) ?
C9 C10 . 1.355(6) ?
C9 H9 . 0.93 ?
C10 C11 . 1.370(6) ?
C10 H10 . 0.93 ?
C11 C12 . 1.376(6) ?
C11 H11 . 0.93 ?
C13 H13A . 0.96 ?
C13 H13B . 0.96 ?
C13 H13C . 0.96 ?
C15 C16 . 1.522(9) ?
C15 H15A . 0.97 ?
C15 H15B . 0.97 ?
C16 H16A . 0.96 ?
C16 H16B . 0.96 ?
C16 H16C . 0.96 ?
C15' C16' . 1.518(10) ?
C15' H15C . 0.97 ?
C15' H15D . 0.97 ?
C16' H16D . 0.96 ?
C16' H16E . 0.96 ?
C16' H16F . 0.96 ?
C17 C36 . 1.508(5) ?
C17 C30 . 1.557(5) ?
C18 C19 . 1.520(5) ?
C18 H18A . 0.97 ?
C18 H18B . 0.97 ?
C19 C20 . 1.511(5) ?
C19 H19 . 0.98 ?
C20 C21 . 1.368(6) ?
C20 C29 . 1.423(6) ?
C21 C22 . 1.416(7) ?
C21 H21 . 0.93 ?
C22 C23 . 1.341(8) ?
C22 H22 . 0.93 ?
C23 C24 . 1.413(8) ?
C23 H23 . 0.93 ?
C24 C29 . 1.419(6) ?
C24 C25 . 1.424(8) ?
C25 C26 . 1.336(9) ?
C25 H25 . 0.93 ?
C26 C27 . 1.387(9) ?
C26 H26 . 0.93 ?
C27 C28 . 1.351(6) ?
C27 H27 . 0.93 ?
C28 C29 . 1.419(6) ?
C28 H28 . 0.93 ?
C31 C32 . 1.368(6) ?
C31 C36 . 1.379(6) ?
C32 C33 . 1.365(7) ?
C32 H32 . 0.93 ?
C33 C34 . 1.358(7) ?
C33 H33 . 0.93 ?
C34 C35 . 1.391(6) ?
C34 H34 . 0.93 ?
C35 C36 . 1.382(5) ?
C35 H35 . 0.93 ?
C37 H37A . 0.96 ?
C37 H37B . 0.96 ?
C37 H37C . 0.96 ?
C38 C39 . 1.539(5) ?
C38 C54 . 1.565(5) ?
C38 C56 . 1.579(5) ?
C41 C42 . 1.341(5) ?
C41 C50 . 1.496(5) ?
C42 C51 . 1.479(5) ?
C42 C43 . 1.520(5) ?
C43 C44 . 1.538(5) ?
C43 H43 . 0.98 ?
C44 C45 . 1.387(5) ?
C44 C49 . 1.399(5) ?
C45 C46 . 1.388(5) ?
C46 C47 . 1.358(6) ?
C46 H46 . 0.93 ?
C47 C48 . 1.365(6) ?
C47 H47 . 0.93 ?
C48 C49 . 1.373(5) ?
C48 H48 . 0.93 ?
C50 H50A . 0.96 ?
C50 H50B . 0.96 ?
C50 H50C . 0.96 ?
C52 C53 . 1.486(8) ?
C52 H52A . 0.97 ?
C52 H52B . 0.97 ?
C53 H53A . 0.96 ?
C53 H53B . 0.96 ?
C53 H53C . 0.96 ?
C52' C53' . 1.511(10) ?
C52' H52C . 0.97 ?
C52' H52D . 0.97 ?
C53' H53D . 0.96 ?
C53' H53E . 0.96 ?
C53' H53F . 0.96 ?
C54 C73 . 1.518(5) ?
C54 C67 . 1.561(5) ?
C55 C56 . 1.524(6) ?
C55 H55A . 0.97 ?
C55 H55B . 0.97 ?
C56 C57 . 1.500(6) ?
C56 H56 . 0.98 ?
C57 C58 . 1.363(6) ?
C57 C66 . 1.437(6) ?
C58 C59 . 1.404(7) ?
C58 H58 . 0.93 ?
C59 C60 . 1.344(9) ?
C59 H59 . 0.93 ?
C60 C61 . 1.388(9) ?
C60 H60 . 0.93 ?
C61 C66 . 1.409(7) ?
C61 C62 . 1.418(9) ?
C62 C63 . 1.325(9) ?
C62 H62 . 0.93 ?
C63 C64 . 1.397(9) ?
C63 H63 . 0.93 ?
C64 C65 . 1.370(7) ?
C64 H64 . 0.93 ?
C65 C66 . 1.401(7) ?
C65 H65 . 0.93 ?
C68 C69 . 1.368(5) ?
C68 C73 . 1.384(5) ?
C69 C70 . 1.382(6) ?
C69 H69 . 0.93 ?
C70 C71 . 1.364(6) ?
C70 H70 . 0.93 ?
C71 C72 . 1.376(6) ?
C71 H71 . 0.93 ?
C72 C73 . 1.373(5) ?
C72 H72 . 0.93 ?
C74 H74A . 0.96 ?
C74 H74B . 0.96 ?
C74 H74C . 0.96 ?
O9 C76 . 1.213(9) ?
O10 C76 . 1.374(8) ?
O10 C77 . 1.448(9) ?
C75 C76 . 1.498(8) ?
C75 H75A . 0.96 ?
C75 H75B . 0.96 ?
C75 H75C . 0.96 ?
C77 C78 . 1.536(10) ?
C77 H77A . 0.97 ?
C77 H77B . 0.97 ?
C78 H78A . 0.96 ?
C78 H78B . 0.96 ?
C78 H78C . 0.96 ?
O9' C76' . 1.204(9) ?
O10' C76' . 1.374(9) ?
O10' C77' . 1.439(9) ?
C75' C76' . 1.508(9) ?
C75' H75D . 0.96 ?
C75' H75E . 0.96 ?
C75' H75F . 0.96 ?
C77' C78' . 1.541(10) ?
C77' H77C . 0.97 ?
C77' H77D . 0.97 ?
C78' H78D . 0.96 ?
C78' H78E . 0.96 ?
C78' H78F . 0.96 ?

loop_
_geom_hbond_atom_site_label_D
_geom_hbond_atom_site_label_H
_geom_hbond_atom_site_label_A
_geom_hbond_site_symmetry_A
_geom_hbond_distance_DH
_geom_hbond_distance_HA
_geom_hbond_distance_DA
_geom_hbond_angle_DHA
N8 H8 N6 4_566 0.86 2.03 2.854(5) 161
C6 H6 Cl2 . 0.98 2.53 3.108(4) 117
C10 H10 O5 3_666 0.93 2.38 3.106(6) 135
C18 H18B O4 . 0.97 2.44 3.016(5) 117
C19 H19 O1 . 0.98 2.40 2.909(5) 112
C21 H21 O4 . 0.93 2.48 3.335(6) 152
C35 H35 O1 . 0.93 2.49 3.135(6) 127
C43 H43 Cl4 . 0.98 2.52 3.103(4) 118
C47 H47 O1 3_665 0.93 2.59 3.349(6) 139
C50 H50C O6 . 0.96 2.09 2.829(6) 132
C55 H55A O8 . 0.97 2.44 3.031(6) 119
C56 H56 O5 . 0.98 2.48 2.960(5) 110
C58 H58 O8 . 0.93 2.48 3.320(6) 150
C72 H72 O5 . 0.93 2.51 3.099(5) 121

loop_
_geom_torsion_atom_site_label_1
_geom_torsion_atom_site_label_2
_geom_torsion_atom_site_label_3
_geom_torsion_atom_site_label_4
_geom_torsion
C3 S1 C1 C2 7.8(3)
C3 S1 C1 C17 -113.5(3)
C3 S1 C1 C19 126.9(3)
C3 N1 C2 O1 -177.4(3)
C6 N1 C2 O1 -3.6(5)
C3 N1 C2 C1 1.4(4)
C6 N1 C2 C1 175.2(3)
C17 C1 C2 O1 -67.2(5)
C19 C1 C2 O1 47.1(5)
S1 C1 C2 O1 172.2(3)
C17 C1 C2 N1 114.0(3)
C19 C1 C2 N1 -131.8(3)
S1 C1 C2 N1 -6.6(3)
C4 N2 C3 N1 -1.5(6)
C4 N2 C3 S1 177.2(3)
C2 N1 C3 N2 -176.2(4)
C6 N1 C3 N2 10.1(6)
C2 N1 C3 S1 5.0(4)
C6 N1 C3 S1 -168.7(3)
C1 S1 C3 N2 173.5(3)
C1 S1 C3 N1 -7.7(3)
C3 N2 C4 C5 -4.7(6)
C3 N2 C4 C13 176.7(4)
N2 C4 C5 C14 -177.7(4)
C13 C4 C5 C14 0.7(7)
N2 C4 C5 C6 2.2(6)
C13 C4 C5 C6 -179.4(4)
C3 N1 C6 C7 115.0(4)
C2 N1 C6 C7 -58.4(4)
C3 N1 C6 C5 -10.9(4)
C2 N1 C6 C5 175.8(3)
C4 C5 C6 N1 5.3(5)
C14 C5 C6 N1 -174.9(3)
C4 C5 C6 C7 -118.7(4)
C14 C5 C6 C7 61.2(5)
N1 C6 C7 C8 -66.3(5)
C5 C6 C7 C8 56.3(5)
N1 C6 C7 C12 114.6(4)
C5 C6 C7 C12 -122.9(4)
C12 C7 C8 C9 1.8(6)
C6 C7 C8 C9 -177.4(4)
C12 C7 C8 Cl1 -175.6(3)
C6 C7 C8 Cl1 5.2(5)
C7 C8 C9 C10 -1.2(7)
Cl1 C8 C9 C10 176.3(4)
C8 C9 C10 C11 -0.5(7)
C9 C10 C11 C12 1.4(7)
C10 C11 C12 C7 -0.7(6)
C10 C11 C12 Cl2 179.7(3)
C8 C7 C12 C11 -0.8(6)
C6 C7 C12 C11 178.4(3)
C8 C7 C12 Cl2 178.7(3)
C6 C7 C12 Cl2 -2.1(5)
C15 O3 C14 O2 0.4(9)
C15' O3 C14 O2 19.5(14)
C15 O3 C14 C5 -179.3(6)
C15' O3 C14 C5 -160.3(13)
C4 C5 C14 O2 2.1(7)
C6 C5 C14 O2 -177.8(4)
C4 C5 C14 O3 -178.2(4)
C6 C5 C14 O3 2.0(5)
C14 O3 C15 C16 100.9(13)
C15' O3 C15 C16 39(3)
C14 O3 C15' C16' 171.4(18)
C15 O3 C15' C16' -62(3)
C18 N3 C17 C36 170.0(3)
C37 N3 C17 C36 -63.2(4)
C18 N3 C17 C30 -77.0(4)
C37 N3 C17 C30 49.8(4)
C18 N3 C17 C1 40.5(4)
C37 N3 C17 C1 167.3(3)
C2 C1 C17 N3 94.7(3)
C19 C1 C17 N3 -21.5(3)
S1 C1 C17 N3 -148.3(2)
C2 C1 C17 C36 -31.3(4)
C19 C1 C17 C36 -147.5(3)
S1 C1 C17 C36 85.7(4)
C2 C1 C17 C30 -146.6(3)
C19 C1 C17 C30 97.2(3)
S1 C1 C17 C30 -29.6(4)
C37 N3 C18 C19 -170.7(3)
C17 N3 C18 C19 -43.4(4)
N3 C18 C19 C20 157.7(3)
N3 C18 C19 C1 27.4(4)
C2 C1 C19 C20 108.2(4)
C17 C1 C19 C20 -132.6(3)
S1 C1 C19 C20 -9.5(5)
C2 C1 C19 C18 -122.4(3)
C17 C1 C19 C18 -3.2(4)
S1 C1 C19 C18 119.9(3)
C18 C19 C20 C21 -49.9(5)
C1 C19 C20 C21 73.9(5)
C18 C19 C20 C29 127.6(4)
C1 C19 C20 C29 -108.5(4)
C29 C20 C21 C22 0.4(7)
C19 C20 C21 C22 178.0(4)
C20 C21 C22 C23 -1.9(8)
C21 C22 C23 C24 0.5(9)
C22 C23 C24 C29 2.3(8)
C22 C23 C24 C25 -176.8(6)
C23 C24 C25 C26 -179.3(7)
C29 C24 C25 C26 1.6(10)
C24 C25 C26 C27 0.8(12)
C25 C26 C27 C28 -1.2(11)
C26 C27 C28 C29 -0.9(8)
C27 C28 C29 C24 3.3(7)
C27 C28 C29 C20 -175.6(4)
C23 C24 C29 C28 177.4(5)
C25 C24 C29 C28 -3.5(7)
C23 C24 C29 C20 -3.7(7)
C25 C24 C29 C20 175.4(5)
C21 C20 C29 C28 -178.8(4)
C19 C20 C29 C28 3.7(6)
C21 C20 C29 C24 2.4(6)
C19 C20 C29 C24 -175.1(4)
C31 N4 C30 O4 -175.9(4)
C31 N4 C30 C17 0.2(5)
N3 C17 C30 O4 55.5(6)
C36 C17 C30 O4 176.2(4)
C1 C17 C30 O4 -57.5(5)
N3 C17 C30 N4 -120.6(4)
C36 C17 C30 N4 0.1(4)
C1 C17 C30 N4 126.4(3)
C30 N4 C31 C32 176.6(5)
C30 N4 C31 C36 -0.4(5)
C36 C31 C32 C33 1.5(8)
N4 C31 C32 C33 -175.2(5)
C31 C32 C33 C34 -0.6(9)
C32 C33 C34 C35 0.2(9)
C33 C34 C35 C36 -0.5(8)
C32 C31 C36 C35 -1.8(7)
N4 C31 C36 C35 175.3(4)
C32 C31 C36 C17 -176.8(4)
N4 C31 C36 C17 0.4(5)
C34 C35 C36 C31 1.3(7)
C34 C35 C36 C17 174.9(4)
N3 C17 C36 C31 119.1(4)
C30 C17 C36 C31 -0.3(4)
C1 C17 C36 C31 -120.3(4)
N3 C17 C36 C35 -55.0(6)
C30 C17 C36 C35 -174.4(4)
C1 C17 C36 C35 65.6(6)
C40 S2 C38 C39 -5.5(3)
C40 S2 C38 C54 116.3(3)
C40 S2 C38 C56 -125.1(3)
C40 N5 C39 O5 -179.6(3)
C43 N5 C39 O5 4.7(5)
C40 N5 C39 C38 1.1(4)
C43 N5 C39 C38 -174.6(3)
C54 C38 C39 O5 62.9(5)
C56 C38 C39 O5 -51.4(5)
S2 C38 C39 O5 -175.8(3)
C54 C38 C39 N5 -117.7(3)
C56 C38 C39 N5 128.0(3)
S2 C38 C39 N5 3.5(3)
C41 N6 C40 N5 1.2(5)
C41 N6 C40 S2 -178.8(3)
C39 N5 C40 N6 174.4(3)
C43 N5 C40 N6 -9.8(5)
C39 N5 C40 S2 -5.6(4)
C43 N5 C40 S2 170.1(2)
C38 S2 C40 N6 -173.5(3)
C38 S2 C40 N5 6.6(3)
C40 N6 C41 C42 4.6(6)
C40 N6 C41 C50 -176.7(4)
N6 C41 C42 C51 178.2(3)
C50 C41 C42 C51 -0.3(6)
N6 C41 C42 C43 -1.7(6)
C50 C41 C42 C43 179.8(4)
C39 N5 C43 C42 -173.4(3)
C40 N5 C43 C42 11.2(4)
C39 N5 C43 C44 60.2(4)
C40 N5 C43 C44 -115.2(4)
C41 C42 C43 N5 -5.9(5)
C51 C42 C43 N5 174.3(3)
C41 C42 C43 C44 119.0(4)
C51 C42 C43 C44 -60.9(4)
N5 C43 C44 C45 65.5(4)
C42 C43 C44 C45 -58.5(4)
N5 C43 C44 C49 -117.8(4)
C42 C43 C44 C49 118.1(4)
C49 C44 C45 C46 -1.6(5)
C43 C44 C45 C46 175.3(3)
C49 C44 C45 Cl3 176.9(3)
C43 C44 C45 Cl3 -6.2(5)
C44 C45 C46 C47 0.2(6)
Cl3 C45 C46 C47 -178.4(3)
C45 C46 C47 C48 0.8(7)
C46 C47 C48 C49 -0.3(7)
C47 C48 C49 C44 -1.3(6)
C47 C48 C49 Cl4 178.5(3)
C45 C44 C49 C48 2.1(5)
C43 C44 C49 C48 -174.8(3)
C45 C44 C49 Cl4 -177.6(3)
C43 C44 C49 Cl4 5.5(5)
C52 O7 C51 O6 -12.4(7)
C52' O7 C51 O6 21.8(12)
C52 O7 C51 C42 168.4(4)
C52' O7 C51 C42 -157.3(11)
C41 C42 C51 O6 -9.5(7)
C43 C42 C51 O6 170.4(4)
C41 C42 C51 O7 169.6(4)
C43 C42 C51 O7 -10.5(5)
C51 O7 C52 C53 120.0(7)
C52' O7 C52 C53 35.7(18)
C51 O7 C52' C53' -145.7(17)
C52 O7 C52' C53' -36.1(14)
C55 N7 C54 C73 -170.6(3)
C74 N7 C54 C73 62.8(4)
C55 N7 C54 C67 74.6(4)
C74 N7 C54 C67 -52.0(4)
C55 N7 C54 C38 -41.9(4)
C74 N7 C54 C38 -168.5(3)
C39 C38 C54 N7 -95.5(3)
C56 C38 C54 N7 21.6(3)
S2 C38 C54 N7 147.2(2)
C39 C38 C54 C73 29.6(5)
C56 C38 C54 C73 146.7(3)
S2 C38 C54 C73 -87.7(4)
C39 C38 C54 C67 144.0(3)
C56 C38 C54 C67 -98.9(3)
S2 C38 C54 C67 26.8(4)
C54 N7 C55 C56 45.4(4)
C74 N7 C55 C56 172.7(3)
N7 C55 C56 C57 -158.3(3)
N7 C55 C56 C38 -29.0(4)
C39 C38 C56 C57 -107.4(4)
C54 C38 C56 C57 132.8(4)
S2 C38 C56 C57 10.1(5)
C39 C38 C56 C55 124.2(3)
C54 C38 C56 C55 4.4(4)
S2 C38 C56 C55 -118.3(3)
C55 C56 C57 C58 49.1(5)
C38 C56 C57 C58 -73.6(5)
C55 C56 C57 C66 -132.3(4)
C38 C56 C57 C66 105.1(4)
C66 C57 C58 C59 0.9(7)
C56 C57 C58 C59 179.6(5)
C57 C58 C59 C60 -0.2(9)
C58 C59 C60 C61 1.7(11)
C59 C60 C61 C66 -3.9(11)
C59 C60 C61 C62 178.3(7)
C60 C61 C62 C63 -179.8(8)
C66 C61 C62 C63 2.3(11)
C61 C62 C63 C64 -2.2(12)
C62 C63 C64 C65 0.3(10)
C63 C64 C65 C66 1.4(8)
C64 C65 C66 C61 -1.2(7)
C64 C65 C66 C57 175.7(4)
C60 C61 C66 C65 -178.5(6)
C62 C61 C66 C65 -0.6(8)
C60 C61 C66 C57 4.5(8)
C62 C61 C66 C57 -177.7(5)
C58 C57 C66 C65 -179.9(4)
C56 C57 C66 C65 1.4(7)
C58 C57 C66 C61 -3.0(7)
C56 C57 C66 C61 178.3(4)
C68 N8 C67 O8 176.4(4)
C68 N8 C67 C54 -3.3(4)
N7 C54 C67 O8 -55.1(5)
C73 C54 C67 O8 -176.5(4)
C38 C54 C67 O8 58.3(5)
N7 C54 C67 N8 124.6(3)
C73 C54 C67 N8 3.2(4)
C38 C54 C67 N8 -122.0(3)
C67 N8 C68 C69 -174.2(4)
C67 N8 C68 C73 2.1(4)
C73 C68 C69 C70 -1.3(6)
N8 C68 C69 C70 174.6(4)
C68 C69 C70 C71 -0.6(7)
C69 C70 C71 C72 1.4(7)
C70 C71 C72 C73 -0.4(7)
C71 C72 C73 C68 -1.3(6)
C71 C72 C73 C54 -174.2(4)
C69 C68 C73 C72 2.3(6)
N8 C68 C73 C72 -174.2(3)
C69 C68 C73 C54 176.6(4)
N8 C68 C73 C54 0.1(4)
N7 C54 C73 C72 49.4(6)
C67 C54 C73 C72 171.4(4)
C38 C54 C73 C72 -70.7(6)
N7 C54 C73 C68 -124.0(3)
C67 C54 C73 C68 -2.0(4)
C38 C54 C73 C68 115.9(4)
C77 O10 C76 O9 -11(3)
C77 O10 C76 C75 -174.1(19)
C76 O10 C77 C78 -166.1(19)
C77' O10' C76' O9' 2(5)
C77' O10' C76' C75' -178(2)
C76' O10' C77' C78' 56(3)
